data_4512710
loop_
_publ_author_name
'Wang, Zhong-Jie'
'Qin, Ling'
'Zhang, Xin'
'Chen, Jin-Xi'
'Zheng, He-Gen'

_publ_section_title
;
 Syntheses, Characterizations, Luminescent Properties, and Controlling
 Interpenetration of Five Metal--Organic Frameworks Based on
 Bis(4-(pyridine-4-yl)phenyl)amine
;
_journal_issue 3
_journal_name_full 'Crystal Growth &amp; Design'
_journal_page_first 1303
_journal_paper_doi 10.1021/cg501708b
_journal_volume 15
_journal_year 2015
_chemical_formula_sum 'C52 H42 Cd3 N5 O14'
_chemical_formula_weight 1298.11
_chemical_name_systematic
; 
 ? 
;
_space_group_IT_number 60
_symmetry_cell_setting orthorhombic
_symmetry_space_group_name_Hall '-P 2n 2ab'
_symmetry_space_group_name_H-M 'P b c n'
_atom_sites_solution_hydrogens geom
_atom_sites_solution_primary direct
_atom_sites_solution_secondary difmap
_audit_creation_method SHELXL-97
_cell_angle_alpha 90.00
_cell_angle_beta 90.00
_cell_angle_gamma 90.00
_cell_formula_units_Z 8
_cell_length_a 11.7865(19)
_cell_length_b 16.716(3)
_cell_length_c 52.892(8)
_cell_measurement_reflns_used 9960
_cell_measurement_temperature 293(2)
_cell_measurement_theta_max 27.42
_cell_measurement_theta_min 2.31
_cell_volume 10421(3)
_computing_cell_refinement 'Bruker SMART'
_computing_data_collection 'Bruker SMART'
_computing_data_reduction 'Bruker SAINT'
_computing_molecular_graphics 'Bruker SHELXTL'
_computing_publication_material 'Bruker SHELXTL'
_computing_structure_refinement 'SHELXL-97 (Sheldrick, 1997)'
_computing_structure_solution 'SHELXS-97 (Sheldrick, 1990)'
_diffrn_ambient_temperature 293(2)
_diffrn_measured_fraction_theta_full 0.993
_diffrn_measured_fraction_theta_max 0.993
_diffrn_measurement_device_type 'CCD area detector'
_diffrn_measurement_method 'phi and omega scans'
_diffrn_radiation_monochromator graphite
_diffrn_radiation_source 'fine-focus sealed tube'
_diffrn_radiation_type MoK\a
_diffrn_radiation_wavelength 0.71073
_diffrn_reflns_av_R_equivalents 0.0872
_diffrn_reflns_av_sigmaI/netI 0.0455
_diffrn_reflns_limit_h_max 14
_diffrn_reflns_limit_h_min -13
_diffrn_reflns_limit_k_max 19
_diffrn_reflns_limit_k_min -19
_diffrn_reflns_limit_l_max 62
_diffrn_reflns_limit_l_min -62
_diffrn_reflns_number 72072
_diffrn_reflns_theta_full 25.00
_diffrn_reflns_theta_max 25.00
_diffrn_reflns_theta_min 1.89
_exptl_absorpt_coefficient_mu 1.283
_exptl_absorpt_correction_T_max 0.764
_exptl_absorpt_correction_T_min 0.696
_exptl_absorpt_correction_type multi-scan
_exptl_crystal_colour orange
_exptl_crystal_density_diffrn 1.655
_exptl_crystal_density_meas 1.665
_exptl_crystal_density_method 'not measured'
_exptl_crystal_description block
_exptl_crystal_F_000 5160
_exptl_crystal_size_max 0.29
_exptl_crystal_size_mid 0.26
_exptl_crystal_size_min 0.21
_platon_squeeze_details ' '
_refine_diff_density_max 1.385
_refine_diff_density_min -1.633
_refine_diff_density_rms 0.145
_refine_ls_extinction_method none
_refine_ls_goodness_of_fit_ref 1.046
_refine_ls_hydrogen_treatment mixed
_refine_ls_matrix_type full
_refine_ls_number_parameters 671
_refine_ls_number_reflns 9109
_refine_ls_number_restraints 1018
_refine_ls_restrained_S_all 1.019
_refine_ls_R_factor_all 0.0780
_refine_ls_R_factor_gt 0.0689
_refine_ls_shift/su_max 0.011
_refine_ls_shift/su_mean 0.001
_refine_ls_structure_factor_coef Fsqd
_refine_ls_weighting_details 'calc w=1/[\s^2^(Fo^2^)+(0.0366P)^2^+160.4858P] where P=(Fo^2^+2Fc^2^)/3'
_refine_ls_weighting_scheme calc
_refine_ls_wR_factor_gt 0.1505
_refine_ls_wR_factor_ref 0.1549
_reflns_number_gt 8036
_reflns_number_total 9109
_reflns_threshold_expression >2sigma(I)
_cod_data_source_file cg501708b_si_002.cif
_cod_data_source_block 2
_cod_depositor_comments 'Adding full bibliography for 4512709--4512713.cif.'
_cod_original_sg_symbol_H-M 'Pbcn  '
_cod_database_code 4512710

loop_
_symmetry_equiv_pos_as_xyz
'x, y, z'
'-x+1/2, -y+1/2, z+1/2'
'x+1/2, -y+1/2, -z'
'-x, y, -z+1/2'
'-x, -y, -z'
'x-1/2, y-1/2, -z-1/2'
'-x-1/2, y-1/2, z'
'x, -y, z-1/2'

loop_
_atom_site_label
_atom_site_type_symbol
_atom_site_fract_x
_atom_site_fract_y
_atom_site_fract_z
_atom_site_U_iso_or_equiv
_atom_site_adp_type
_atom_site_occupancy
_atom_site_symmetry_multiplicity
_atom_site_calc_flag
_atom_site_refinement_flags
_atom_site_disorder_group
C1 C 0.8123(3) 0.4367(2) 0.85722(7) 0.0323(8) Uani 1 1 d U .
C2 C 0.7720(3) 0.5039(2) 0.87345(7) 0.0308(8) Uani 1 1 d U .
C3 C 0.6967(4) 0.5594(2) 0.86376(8) 0.0374(8) Uani 1 1 d U .
H3 H 0.6692 0.5533 0.8474 0.045 Uiso 1 1 calc R .
C4 C 0.6622(4) 0.6233(2) 0.87801(8) 0.0367(8) Uani 1 1 d U .
H4 H 0.6092 0.6592 0.8716 0.044 Uiso 1 1 calc R .
C5 C 0.7069(4) 0.6342(2) 0.90208(7) 0.0335(8) Uani 1 1 d U .
C6 C 0.7817(4) 0.5796(3) 0.91162(8) 0.0400(8) Uani 1 1 d U .
H6 H 0.8110 0.5870 0.9278 0.048 Uiso 1 1 calc R .
C7 C 0.8148(4) 0.5135(3) 0.89765(8) 0.0375(8) Uani 1 1 d U .
H7 H 0.8648 0.4762 0.9044 0.045 Uiso 1 1 calc R .
C8 C 0.6707(4) 0.7043(2) 0.91750(8) 0.0365(9) Uani 1 1 d U .
C9 C 1.0597(3) 0.2075(2) 0.82965(7) 0.0309(8) Uani 1 1 d U .
C10 C 1.1398(3) 0.1385(2) 0.83320(7) 0.0306(8) Uani 1 1 d U .
C11 C 1.1454(4) 0.0989(2) 0.85579(8) 0.0353(8) Uani 1 1 d U .
H11 H 1.0995 0.1147 0.8692 0.042 Uiso 1 1 calc R .
C12 C 1.2191(4) 0.0354(2) 0.85875(8) 0.0367(8) Uani 1 1 d U .
H12 H 1.2211 0.0086 0.8742 0.044 Uiso 1 1 calc R .
C13 C 1.2896(3) 0.0106(2) 0.83957(7) 0.0319(8) Uani 1 1 d U .
C14 C 1.2808(4) 0.0488(2) 0.81639(8) 0.0355(8) Uani 1 1 d U .
H14 H 1.3259 0.0321 0.8030 0.043 Uiso 1 1 calc R .
C15 C 1.2061(4) 0.1111(2) 0.81303(8) 0.0368(8) Uani 1 1 d U .
H15 H 1.1996 0.1351 0.7972 0.044 Uiso 1 1 calc R .
C16 C 1.3728(4) -0.0586(2) 0.84315(8) 0.0329(9) Uani 1 1 d U .
C17 C 0.8694(5) 0.3135(4) 0.76371(10) 0.0673(10) Uani 1 1 d U .
H17 H 0.9227 0.2733 0.7663 0.081 Uiso 1 1 calc R .
C18 C 0.8157(5) 0.3157(4) 0.74012(10) 0.0655(9) Uani 1 1 d U .
H18 H 0.8361 0.2796 0.7275 0.079 Uiso 1 1 calc R .
C19 C 0.7336(4) 0.3708(3) 0.73570(9) 0.0549(8) Uani 1 1 d U .
C20 C 0.7159(5) 0.4243(4) 0.75467(9) 0.0650(9) Uani 1 1 d U .
H20 H 0.6640 0.4658 0.7526 0.078 Uiso 1 1 calc R .
C21 C 0.7758(5) 0.4165(4) 0.77697(10) 0.0674(10) Uani 1 1 d U .
H21 H 0.7604 0.4538 0.7896 0.081 Uiso 1 1 calc R .
C22 C 0.6677(4) 0.3739(3) 0.71185(9) 0.0552(8) Uani 1 1 d U .
C23 C 0.6998(4) 0.3286(3) 0.69103(8) 0.0513(8) Uani 1 1 d U .
H23 H 0.7634 0.2959 0.6923 0.062 Uiso 1 1 calc R .
C24 C 0.6410(4) 0.3303(3) 0.66847(8) 0.0507(8) Uani 1 1 d U .
H24 H 0.6656 0.2995 0.6549 0.061 Uiso 1 1 calc R .
C25 C 0.5456(4) 0.3776(3) 0.66608(9) 0.0522(8) Uani 1 1 d U .
C26 C 0.5136(4) 0.4237(3) 0.68690(9) 0.0552(9) Uani 1 1 d U .
H26 H 0.4506 0.4570 0.6857 0.066 Uiso 1 1 calc R .
C27 C 0.5736(4) 0.4207(4) 0.70917(9) 0.0577(9) Uani 1 1 d U .
H27 H 0.5493 0.4514 0.7228 0.069 Uiso 1 1 calc R .
C28 C 0.5000(4) 0.3602(3) 0.61961(9) 0.0529(8) Uani 1 1 d U .
C29 C 0.4065(4) 0.3423(4) 0.60447(9) 0.0570(9) Uani 1 1 d U .
H29 H 0.3340 0.3454 0.6113 0.068 Uiso 1 1 calc R .
C30 C 0.4192(4) 0.3206(4) 0.58000(9) 0.0606(9) Uani 1 1 d U .
H30 H 0.3552 0.3102 0.5703 0.073 Uiso 1 1 calc R .
C31 C 0.5271(4) 0.3135(4) 0.56897(9) 0.0596(8) Uani 1 1 d U .
C32 C 0.6188(4) 0.3320(3) 0.58468(9) 0.0569(9) Uani 1 1 d U .
H32 H 0.6916 0.3292 0.5780 0.068 Uiso 1 1 calc R .
C33 C 0.6066(4) 0.3540(3) 0.60928(9) 0.0542(8) Uani 1 1 d U .
H33 H 0.6703 0.3647 0.6191 0.065 Uiso 1 1 calc R .
C34 C 0.4648(5) 0.2530(4) 0.50224(11) 0.0753(11) Uani 1 1 d U 1
H34B H 0.4007 0.2475 0.4921 0.090 Uiso 1 1 calc R 1
C35 C 0.4490(5) 0.2816(4) 0.52638(10) 0.0731(9) Uani 1 1 d U 1
H35B H 0.3774 0.2979 0.5317 0.088 Uiso 1 1 calc R 1
C36 C 0.5405(4) 0.2861(4) 0.54263(9) 0.0598(8) Uani 1 1 d U .
C37 C 0.6394(5) 0.2700(4) 0.53193(10) 0.0675(9) Uani 1 1 d U .
H37 H 0.7063 0.2786 0.5408 0.081 Uiso 1 1 calc R .
C38 C 0.6436(5) 0.2403(4) 0.50736(10) 0.0683(10) Uani 1 1 d U .
H38 H 0.7145 0.2242 0.5016 0.082 Uiso 1 1 calc R .
C39 C 0.1385(4) 1.2066(3) 0.92366(8) 0.0428(9) Uani 1 1 d U .
C40 C 0.2151(4) 1.1353(3) 0.92735(9) 0.0457(9) Uani 1 1 d U .
C41 C 0.1966(5) 1.0853(3) 0.94748(10) 0.0582(9) Uani 1 1 d U .
H41 H 0.1367 1.0954 0.9585 0.070 Uiso 1 1 calc R .
C42 C 0.2661(5) 1.0198(3) 0.95158(10) 0.0582(9) Uani 1 1 d U .
H42 H 0.2546 0.9871 0.9656 0.070 Uiso 1 1 calc R .
C43 C 0.3527(4) 1.0032(3) 0.93473(8) 0.0454(9) Uani 1 1 d U .
C44 C 0.3705(4) 1.0542(3) 0.91509(9) 0.0460(8) Uani 1 1 d U .
H44 H 0.4297 1.0443 0.9039 0.055 Uiso 1 1 calc R .
C45 C 0.3027(4) 1.1196(3) 0.91151(9) 0.0455(8) Uani 1 1 d U .
H45 H 0.3170 1.1538 0.8980 0.055 Uiso 1 1 calc R .
C46 C 0.4261(4) 0.9327(3) 0.93931(9) 0.0481(9) Uani 1 1 d U .
C47 C 0.6954(5) 0.2287(3) 0.83797(13) 0.0695(17) Uani 1 1 d U .
H47 H 0.7035 0.2549 0.8534 0.083 Uiso 1 1 calc R .
C48 C 0.5962(7) 0.1328(5) 0.81403(16) 0.111(2) Uani 1 1 d U .
H48A H 0.5440 0.1580 0.8026 0.167 Uiso 1 1 calc R .
H48B H 0.5684 0.0806 0.8185 0.167 Uiso 1 1 calc R .
H48C H 0.6690 0.1278 0.8060 0.167 Uiso 1 1 calc R .
C49 C 0.5308(6) 0.1600(4) 0.85597(14) 0.091(2) Uani 1 1 d U .
H49A H 0.5296 0.1031 0.8584 0.137 Uiso 1 1 calc R .
H49B H 0.4560 0.1784 0.8518 0.137 Uiso 1 1 calc R .
H49C H 0.5558 0.1855 0.8713 0.137 Uiso 1 1 calc R .
C50 C 0.6927(7) 0.9575(4) 0.97098(13) 0.0919(15) Uani 1 1 d U .
H50 H 0.6203 0.9675 0.9772 0.110 Uiso 1 1 calc R .
C51 C 0.8823(8) 1.0011(5) 0.96300(18) 0.140(2) Uani 1 1 d U .
H51A H 0.9355 0.9831 0.9755 0.209 Uiso 1 1 calc R .
H51B H 0.9088 1.0501 0.9556 0.209 Uiso 1 1 calc R .
H51C H 0.8749 0.9612 0.9501 0.209 Uiso 1 1 calc R .
C52 C 0.7607(10) 1.0844(5) 0.98735(17) 0.153(3) Uani 1 1 d U .
H52A H 0.7884 1.0786 1.0043 0.229 Uiso 1 1 calc R .
H52B H 0.6814 1.0976 0.9878 0.229 Uiso 1 1 calc R .
H52C H 0.8017 1.1263 0.9790 0.229 Uiso 1 1 calc R .
Cd1 Cd 0.91535(2) 0.335792(16) 0.822208(5) 0.02715(7) Uani 1 1 d . .
Cd2 Cd 1.02490(2) 0.324153(15) 0.885134(5) 0.02497(7) Uani 1 1 d . .
Cd3 Cd 0.56716(2) 0.806785(16) 0.950576(5) 0.02719(7) Uani 1 1 d U .
N1 N 0.8517(3) 0.3622(2) 0.78221(6) 0.0433(11) Uani 1 1 d . .
N2 N 0.5631(3) 0.2326(3) 0.49220(6) 0.0448(11) Uani 1 1 d U .
N3 N 0.4766(4) 0.3836(3) 0.64448(7) 0.0544(13) Uani 1 1 d . .
N4 N 0.6068(4) 0.1794(3) 0.83595(10) 0.0760(17) Uani 1 1 d . .
N5 N 0.7756(8) 1.0141(4) 0.97450(11) 0.1349(19) Uani 1 1 d U .
O1 O 0.7805(3) 0.4337(2) 0.83476(6) 0.0581(10) Uani 1 1 d . .
O2 O 0.8754(3) 0.38260(17) 0.86608(5) 0.0405(8) Uani 1 1 d . .
O3 O 0.6221(2) 0.76141(17) 0.90693(5) 0.0371(7) Uani 1 1 d U .
O4 O 0.6906(3) 0.70462(18) 0.94070(5) 0.0459(9) Uani 1 1 d . .
O5 O 1.0174(2) 0.24122(16) 0.84882(5) 0.0341(8) Uani 1 1 d . .
O6 O 1.0352(3) 0.23020(17) 0.80783(5) 0.0417(8) Uani 1 1 d . .
O7 O 1.3662(2) -0.09194(17) 0.86437(5) 0.0401(8) Uani 1 1 d . .
O8 O 1.4404(2) -0.07324(17) 0.82610(5) 0.0362(8) Uani 1 1 d U .
O9 O 0.4848(2) 0.90376(15) 0.92158(5) 0.0326(7) Uani 1 1 d . .
O10 O 0.4302(3) 0.9033(2) 0.96091(6) 0.0625(10) Uani 1 1 d . .
O11 O 0.0779(3) 1.2240(2) 0.94215(6) 0.0608(10) Uani 1 1 d . .
O12 O 0.1424(3) 1.24051(18) 0.90306(5) 0.0415(8) Uani 1 1 d . .
O13 O 0.7652(3) 0.2431(2) 0.82232(8) 0.0702(12) Uani 1 1 d . .
O14 O 0.7106(3) 0.8950(2) 0.96004(7) 0.0629(11) Uani 1 1 d U .

loop_
_atom_site_aniso_label
_atom_site_aniso_U_11
_atom_site_aniso_U_22
_atom_site_aniso_U_33
_atom_site_aniso_U_23
_atom_site_aniso_U_13
_atom_site_aniso_U_12
C1 0.0355(15) 0.0312(14) 0.0301(15) -0.0032(14) -0.0033(14) 0.0064(14)
C2 0.0349(14) 0.0311(14) 0.0264(14) -0.0025(13) -0.0052(13) 0.0094(13)
C3 0.0429(15) 0.0363(14) 0.0330(14) -0.0048(13) -0.0077(13) 0.0111(13)
C4 0.0402(14) 0.0363(14) 0.0336(14) -0.0040(13) -0.0073(13) 0.0118(13)
C5 0.0383(15) 0.0334(14) 0.0288(14) -0.0024(13) -0.0030(13) 0.0096(13)
C6 0.0465(15) 0.0415(14) 0.0320(14) -0.0029(13) -0.0060(14) 0.0133(14)
C7 0.0418(15) 0.0399(14) 0.0307(14) -0.0009(13) -0.0075(13) 0.0135(13)
C8 0.0389(16) 0.0364(15) 0.0344(15) -0.0043(14) -0.0025(14) 0.0100(14)
C9 0.0356(15) 0.0241(14) 0.0330(15) 0.0050(13) 0.0034(14) 0.0036(13)
C10 0.0335(14) 0.0289(14) 0.0294(14) 0.0006(13) -0.0005(13) 0.0071(13)
C11 0.0408(15) 0.0330(14) 0.0320(15) 0.0016(13) 0.0034(14) 0.0090(14)
C12 0.0404(15) 0.0355(14) 0.0343(14) 0.0040(13) 0.0008(13) 0.0067(13)
C13 0.0351(15) 0.0302(14) 0.0306(14) 0.0001(13) -0.0006(13) 0.0058(13)
C14 0.0398(15) 0.0337(14) 0.0331(14) -0.0002(13) 0.0034(13) 0.0117(13)
C15 0.0412(15) 0.0355(14) 0.0337(14) 0.0034(13) 0.0017(13) 0.0094(13)
C16 0.0341(16) 0.0296(15) 0.0350(16) 0.0028(14) -0.0022(14) -0.0008(14)
C17 0.0673(18) 0.0892(19) 0.0454(17) -0.0150(18) -0.0127(17) 0.0311(18)
C18 0.0681(16) 0.0886(17) 0.0398(15) -0.0168(16) -0.0105(15) 0.0261(16)
C19 0.0545(15) 0.0764(15) 0.0338(14) -0.0109(14) -0.0076(13) 0.0183(14)
C20 0.0668(17) 0.0859(17) 0.0423(16) -0.0123(16) -0.0123(15) 0.0246(16)
C21 0.0704(19) 0.0868(19) 0.0449(17) -0.0156(18) -0.0136(17) 0.0273(18)
C22 0.0541(14) 0.0774(14) 0.0340(13) -0.0117(13) -0.0076(13) 0.0174(14)
C23 0.0528(15) 0.0713(15) 0.0299(14) -0.0113(14) -0.0054(14) 0.0142(15)
C24 0.0496(15) 0.0722(16) 0.0302(14) -0.0111(14) -0.0051(14) 0.0110(15)
C25 0.0480(15) 0.0772(16) 0.0313(14) -0.0137(14) -0.0087(14) 0.0065(15)
C26 0.0520(16) 0.0821(17) 0.0317(15) -0.0128(15) -0.0066(14) 0.0172(16)
C27 0.0578(15) 0.0803(16) 0.0350(14) -0.0134(15) -0.0074(14) 0.0192(15)
C28 0.0442(15) 0.0809(16) 0.0337(14) -0.0138(14) -0.0074(13) 0.0069(15)
C29 0.0418(15) 0.0906(17) 0.0386(15) -0.0154(15) -0.0063(14) 0.0030(16)
C30 0.0427(15) 0.0974(16) 0.0415(15) -0.0178(15) -0.0060(14) 0.0001(15)
C31 0.0427(14) 0.0963(15) 0.0399(13) -0.0176(14) -0.0062(13) 0.0009(14)
C32 0.0409(15) 0.0892(16) 0.0406(15) -0.0136(15) -0.0063(14) 0.0043(15)
C33 0.0416(15) 0.0835(16) 0.0374(14) -0.0145(15) -0.0081(14) 0.0032(15)
C34 0.0512(18) 0.122(2) 0.0529(18) -0.0310(18) -0.0058(17) -0.0002(19)
C35 0.0512(16) 0.1185(18) 0.0495(16) -0.0256(17) -0.0058(15) 0.0025(17)
C36 0.0423(14) 0.0968(16) 0.0403(14) -0.0175(14) -0.0061(13) 0.0020(15)
C37 0.0464(16) 0.1110(18) 0.0449(16) -0.0192(16) -0.0070(15) 0.0026(16)
C38 0.0464(18) 0.114(2) 0.0442(18) -0.0211(18) -0.0030(17) 0.0056(18)
C39 0.0459(16) 0.0427(16) 0.0397(16) 0.0027(15) 0.0065(15) 0.0172(15)
C40 0.0510(16) 0.0435(15) 0.0425(16) 0.0055(15) 0.0083(15) 0.0203(15)
C41 0.0648(16) 0.0577(16) 0.0520(16) 0.0113(15) 0.0170(15) 0.0233(15)
C42 0.0660(16) 0.0559(16) 0.0529(16) 0.0150(15) 0.0176(15) 0.0220(15)
C43 0.0564(16) 0.0412(15) 0.0385(15) 0.0059(14) 0.0113(15) 0.0201(15)
C44 0.0530(15) 0.0422(15) 0.0427(15) 0.0092(14) 0.0131(14) 0.0208(14)
C45 0.0536(16) 0.0436(15) 0.0394(15) 0.0074(14) 0.0056(14) 0.0178(14)
C46 0.0613(17) 0.0404(15) 0.0425(16) 0.0043(15) 0.0079(15) 0.0162(15)
C47 0.068(3) 0.056(3) 0.085(4) 0.007(3) -0.014(3) -0.010(3)
C48 0.100(4) 0.106(4) 0.127(5) -0.016(4) -0.009(4) -0.027(4)
C49 0.078(4) 0.081(4) 0.114(4) 0.003(4) 0.011(4) -0.009(3)
C50 0.135(3) 0.066(2) 0.075(3) 0.002(2) 0.000(3) -0.017(2)
C51 0.178(3) 0.106(4) 0.135(5) 0.039(4) -0.006(4) -0.050(4)
C52 0.242(6) 0.098(3) 0.118(5) -0.012(3) -0.001(4) -0.063(4)
Cd1 0.03125(13) 0.02643(13) 0.02378(13) -0.00191(11) -0.00372(11) 0.00387(11)
Cd2 0.02970(13) 0.02280(12) 0.02241(12) 0.00379(11) -0.00060(11) -0.00066(11)
Cd3 0.03177(14) 0.02451(12) 0.02529(13) -0.00001(11) -0.00122(11) 0.00219(11)
N1 0.056(2) 0.050(2) 0.0242(17) -0.0006(16) -0.0051(17) 0.0161(18)
N2 0.040(2) 0.070(2) 0.0245(17) -0.0094(18) -0.0012(16) -0.0077(19)
N3 0.051(2) 0.080(3) 0.032(2) -0.013(2) -0.0060(18) 0.007(2)
N4 0.068(3) 0.076(3) 0.083(3) 0.013(3) -0.001(3) -0.016(3)
N5 0.248(4) 0.086(3) 0.071(3) -0.012(3) 0.028(4) -0.083(3)
O1 0.076(2) 0.0626(19) 0.0361(16) -0.0191(15) -0.0178(16) 0.0350(17)
O2 0.0455(16) 0.0375(14) 0.0386(16) -0.0051(13) -0.0041(14) 0.0150(13)
O3 0.0404(15) 0.0398(14) 0.0309(6) -0.0048(8) 0.0004(9) 0.0135(13)
O4 0.0600(18) 0.0479(16) 0.0297(14) -0.0096(13) -0.0032(14) 0.0236(15)
O5 0.0390(15) 0.0300(13) 0.0332(15) -0.0019(12) 0.0034(13) 0.0030(12)
O6 0.0535(17) 0.0447(15) 0.0270(14) 0.0102(13) 0.0059(13) 0.0224(14)
O7 0.0416(16) 0.0452(15) 0.0335(15) 0.0101(13) 0.0023(13) 0.0166(13)
O8 0.0385(15) 0.0385(14) 0.0317(14) 0.0030(12) 0.0061(12) 0.0129(13)
O9 0.0381(15) 0.0244(12) 0.0353(15) -0.0053(12) 0.0037(12) 0.0072(12)
O10 0.090(2) 0.0649(19) 0.0326(16) 0.0138(15) 0.0141(16) 0.0492(17)
O11 0.068(2) 0.076(2) 0.0387(17) 0.0018(17) 0.0053(16) 0.0421(17)
O12 0.0428(16) 0.0465(16) 0.0352(15) 0.0110(13) 0.0022(13) 0.0169(14)
O13 0.058(2) 0.080(2) 0.072(2) 0.013(2) -0.007(2) -0.024(2)
O14 0.065(2) 0.0435(17) 0.080(2) -0.0046(17) -0.0195(19) -0.0153(17)

loop_
_atom_type_symbol
_atom_type_description
_atom_type_scat_dispersion_real
_atom_type_scat_dispersion_imag
_atom_type_scat_source
C C 0.0033 0.0016 'International Tables Vol C Tables 4.2.6.8 and 6.1.1.4'
Cd Cd -0.8075 1.2024 'International Tables Vol C Tables 4.2.6.8 and 6.1.1.4'
N N 0.0061 0.0033 'International Tables Vol C Tables 4.2.6.8 and 6.1.1.4'
O O 0.0106 0.0060 'International Tables Vol C Tables 4.2.6.8 and 6.1.1.4'
H H 0.0000 0.0000 'International Tables Vol C Tables 4.2.6.8 and 6.1.1.4'

loop_
_geom_angle_atom_site_label_1
_geom_angle_atom_site_label_2
_geom_angle_atom_site_label_3
_geom_angle
_geom_angle_site_symmetry_1
_geom_angle_site_symmetry_3
O1 C1 O2 120.1(4) . .
O1 C1 C2 119.0(4) . .
O2 C1 C2 120.9(3) . .
C3 C2 C7 119.9(4) . .
C3 C2 C1 119.8(4) . .
C7 C2 C1 120.2(4) . .
C4 C3 C2 120.7(4) . .
C4 C3 H3 119.7 . .
C2 C3 H3 119.7 . .
C3 C4 C5 119.6(4) . .
C3 C4 H4 120.2 . .
C5 C4 H4 120.2 . .
C6 C5 C4 119.7(4) . .
C6 C5 C8 120.5(4) . .
C4 C5 C8 119.7(4) . .
C5 C6 C7 121.2(4) . .
C5 C6 H6 119.4 . .
C7 C6 H6 119.4 . .
C6 C7 C2 118.9(4) . .
C6 C7 H7 120.6 . .
C2 C7 H7 120.6 . .
O3 C8 O4 121.6(4) . .
O3 C8 C5 119.3(4) . .
O4 C8 C5 119.1(4) . .
O3 C8 Cd3 66.5(2) . .
O4 C8 Cd3 56.8(2) . .
C5 C8 Cd3 165.9(3) . .
O6 C9 O5 121.0(4) . .
O6 C9 C10 119.6(3) . .
O5 C9 C10 119.4(3) . .
C11 C10 C15 118.7(4) . .
C11 C10 C9 120.7(4) . .
C15 C10 C9 120.5(4) . .
C10 C11 C12 120.1(4) . .
C10 C11 H11 119.9 . .
C12 C11 H11 119.9 . .
C13 C12 C11 121.8(4) . .
C13 C12 H12 119.1 . .
C11 C12 H12 119.1 . .
C12 C13 C14 118.0(4) . .
C12 C13 C16 121.6(4) . .
C14 C13 C16 120.4(4) . .
C15 C14 C13 120.7(4) . .
C15 C14 H14 119.6 . .
C13 C14 H14 119.6 . .
C14 C15 C10 120.5(4) . .
C14 C15 H15 119.8 . .
C10 C15 H15 119.8 . .
O8 C16 O7 127.5(4) . .
O8 C16 C13 118.5(4) . .
O7 C16 C13 114.0(3) . .
N1 C17 C18 125.9(5) . .
N1 C17 H17 117.1 . .
C18 C17 H17 117.1 . .
C19 C18 C17 119.6(5) . .
C19 C18 H18 120.2 . .
C17 C18 H18 120.2 . .
C18 C19 C20 115.4(5) . .
C18 C19 C22 123.0(5) . .
C20 C19 C22 121.6(5) . .
C19 C20 C21 119.3(5) . .
C19 C20 H20 120.3 . .
C21 C20 H20 120.3 . .
N1 C21 C20 126.7(5) . .
N1 C21 H21 116.6 . .
C20 C21 H21 116.6 . .
C27 C22 C23 116.8(5) . .
C27 C22 C19 122.3(5) . .
C23 C22 C19 120.9(5) . .
C24 C23 C22 122.5(5) . .
C24 C23 H23 118.7 . .
C22 C23 H23 118.7 . .
C23 C24 C25 120.0(4) . .
C23 C24 H24 120.0 . .
C25 C24 H24 120.0 . .
C24 C25 C26 117.7(4) . .
C24 C25 N3 125.9(4) . .
C26 C25 N3 116.5(5) . .
C27 C26 C25 121.1(5) . .
C27 C26 H26 119.5 . .
C25 C26 H26 119.5 . .
C22 C27 C26 121.9(5) . .
C22 C27 H27 119.1 . .
C26 C27 H27 119.1 . .
C33 C28 C29 118.5(4) . .
C33 C28 N3 125.1(4) . .
C29 C28 N3 116.3(4) . .
C30 C29 C28 121.3(5) . .
C30 C29 H29 119.4 . .
C28 C29 H29 119.4 . .
C29 C30 C31 121.4(5) . .
C29 C30 H30 119.3 . .
C31 C30 H30 119.3 . .
C30 C31 C32 115.7(5) . .
C30 C31 C36 121.1(5) . .
C32 C31 C36 123.2(5) . .
C33 C32 C31 123.1(5) . .
C33 C32 H32 118.4 . .
C31 C32 H32 118.4 . .
C32 C33 C28 119.9(5) . .
C32 C33 H33 120.1 . .
C28 C33 H33 120.1 . .
N2 C34 C35 125.6(5) . .
N2 C34 H34B 117.2 . .
C35 C34 H34B 117.2 . .
C36 C35 C34 119.4(5) . .
C36 C35 H35B 120.3 . .
C34 C35 H35B 120.3 . .
C37 C36 C35 114.3(5) . .
C37 C36 C31 124.2(5) . .
C35 C36 C31 121.4(5) . .
C36 C37 C38 120.2(5) . .
C36 C37 H37 119.9 . .
C38 C37 H37 119.9 . .
N2 C38 C37 127.5(5) . .
N2 C38 H38 116.3 . .
C37 C38 H38 116.3 . .
O12 C39 O11 127.6(4) . .
O12 C39 C40 117.2(4) . .
O11 C39 C40 115.2(4) . .
C45 C40 C41 118.8(4) . .
C45 C40 C39 122.0(4) . .
C41 C40 C39 119.2(4) . .
C40 C41 C42 120.7(5) . .
C40 C41 H41 119.7 . .
C42 C41 H41 119.7 . .
C41 C42 C43 119.6(5) . .
C41 C42 H42 120.2 . .
C43 C42 H42 120.2 . .
C44 C43 C42 118.7(4) . .
C44 C43 C46 122.2(4) . .
C42 C43 C46 119.0(4) . .
C43 C44 C45 121.1(4) . .
C43 C44 H44 119.4 . .
C45 C44 H44 119.4 . .
C40 C45 C44 121.0(4) . .
C40 C45 H45 119.5 . .
C44 C45 H45 119.5 . .
O10 C46 O9 120.6(4) . .
O10 C46 C43 119.1(4) . .
O9 C46 C43 120.2(4) . .
O10 C46 Cd3 58.3(2) . .
O9 C46 Cd3 62.3(2) . .
C43 C46 Cd3 176.3(3) . .
O13 C47 N4 127.5(6) . .
O13 C47 H47 116.2 . .
N4 C47 H47 116.2 . .
N4 C48 H48A 109.5 . .
N4 C48 H48B 109.5 . .
H48A C48 H48B 109.5 . .
N4 C48 H48C 109.5 . .
H48A C48 H48C 109.5 . .
H48B C48 H48C 109.5 . .
N4 C49 H49A 109.5 . .
N4 C49 H49B 109.5 . .
H49A C49 H49B 109.5 . .
N4 C49 H49C 109.5 . .
H49A C49 H49C 109.5 . .
H49B C49 H49C 109.5 . .
O14 C50 N5 122.3(8) . .
O14 C50 H50 118.8 . .
N5 C50 H50 118.8 . .
N5 C51 H51A 109.5 . .
N5 C51 H51B 109.5 . .
H51A C51 H51B 109.5 . .
N5 C51 H51C 109.5 . .
H51A C51 H51C 109.5 . .
H51B C51 H51C 109.5 . .
N5 C52 H52A 109.5 . .
N5 C52 H52B 109.5 . .
H52A C52 H52B 109.5 . .
N5 C52 H52C 109.5 . .
H52A C52 H52C 109.5 . .
H52B C52 H52C 109.5 . .
N1 Cd1 O8 101.43(12) . 7_865
N1 Cd1 O13 83.28(14) . .
O8 Cd1 O13 174.66(12) 7_865 .
N1 Cd1 O1 84.61(12) . .
O8 Cd1 O1 90.83(11) 7_865 .
O13 Cd1 O1 87.11(13) . .
N1 Cd1 O6 92.42(12) . .
O8 Cd1 O6 94.60(11) 7_865 .
O13 Cd1 O6 87.65(13) . .
O1 Cd1 O6 174.25(12) . .
N1 Cd1 O5 145.30(11) . .
O8 Cd1 O5 90.72(10) 7_865 .
O13 Cd1 O5 86.68(12) . .
O1 Cd1 O5 128.02(10) . .
O6 Cd1 O5 53.94(9) . .
N1 Cd1 O2 137.57(12) . .
O8 Cd1 O2 81.27(10) 7_865 .
O13 Cd1 O2 93.58(12) . .
O1 Cd1 O2 52.96(10) . .
O6 Cd1 O2 129.84(9) . .
O5 Cd1 O2 76.04(9) . .
O12 Cd2 O7 104.79(11) 1_645 7_865
O12 Cd2 O2 165.38(11) 1_645 .
O7 Cd2 O2 87.50(11) 7_865 .
O12 Cd2 O3 88.19(11) 1_645 7_755
O7 Cd2 O3 165.84(11) 7_865 7_755
O2 Cd2 O3 80.52(11) . 7_755
O12 Cd2 O9 92.14(10) 1_645 7_755
O7 Cd2 O9 94.43(10) 7_865 7_755
O2 Cd2 O9 94.80(10) . 7_755
O3 Cd2 O9 79.19(10) 7_755 7_755
O12 Cd2 O5 90.06(10) 1_645 .
O7 Cd2 O5 89.44(10) 7_865 .
O2 Cd2 O5 82.05(10) . .
O3 Cd2 O5 96.30(10) 7_755 .
O9 Cd2 O5 174.91(10) 7_755 .
O11 Cd3 O14 177.66(14) 7_655 .
O11 Cd3 N2 89.85(13) 7_655 8_566
O14 Cd3 N2 89.47(14) . 8_566
O11 Cd3 O4 88.79(13) 7_655 .
O14 Cd3 O4 93.47(12) . .
N2 Cd3 O4 91.03(12) 8_566 .
O11 Cd3 O10 86.91(13) 7_655 .
O14 Cd3 O10 90.82(13) . .
N2 Cd3 O10 87.68(13) 8_566 .
O4 Cd3 O10 175.51(13) . .
O11 Cd3 O9 88.96(11) 7_655 .
O14 Cd3 O9 90.19(11) . .
N2 Cd3 O9 141.83(12) 8_566 .
O4 Cd3 O9 127.07(10) . .
O10 Cd3 O9 54.17(10) . .
O11 Cd3 O3 80.08(11) 7_655 .
O14 Cd3 O3 101.78(12) . .
N2 Cd3 O3 142.96(12) 8_566 .
O4 Cd3 O3 53.52(10) . .
O10 Cd3 O3 126.75(10) . .
O9 Cd3 O3 74.04(9) . .
O11 Cd3 C8 80.03(13) 7_655 .
O14 Cd3 C8 102.28(13) . .
N2 Cd3 C8 116.26(13) 8_566 .
O4 Cd3 C8 27.00(11) . .
O10 Cd3 C8 152.41(12) . .
O9 Cd3 C8 101.07(11) . .
O3 Cd3 C8 27.03(11) . .
O11 Cd3 C46 88.20(14) 7_655 .
O14 Cd3 C46 90.05(14) . .
N2 Cd3 C46 114.50(14) 8_566 .
O4 Cd3 C46 154.27(12) . .
O10 Cd3 C46 26.84(12) . .
O9 Cd3 C46 27.33(12) . .
O3 Cd3 C46 100.82(12) . .
C8 Cd3 C46 127.65(13) . .
C17 N1 C21 112.9(4) . .
C17 N1 Cd1 121.8(3) . .
C21 N1 Cd1 123.8(3) . .
C38 N2 C34 112.5(4) . .
C38 N2 Cd3 128.9(3) . 8_565
C34 N2 Cd3 118.6(3) . 8_565
C28 N3 C25 129.0(4) . .
C47 N4 C48 118.6(6) . .
C47 N4 C49 124.9(6) . .
C48 N4 C49 115.6(6) . .
C52 N5 C50 124.5(9) . .
C52 N5 C51 117.4(8) . .
C50 N5 C51 118.0(7) . .
C1 O1 Cd1 95.4(3) . .
C1 O2 Cd2 159.8(3) . .
C1 O2 Cd1 89.5(2) . .
Cd2 O2 Cd1 97.63(11) . .
C8 O3 Cd2 155.4(3) . 7_765
C8 O3 Cd3 86.4(2) . .
Cd2 O3 Cd3 97.30(10) 7_765 .
C8 O4 Cd3 96.2(3) . .
C9 O5 Cd2 153.7(3) . .
C9 O5 Cd1 91.2(2) . .
Cd2 O5 Cd1 96.16(10) . .
C9 O6 Cd1 93.8(2) . .
C16 O7 Cd2 134.0(3) . 7_855
C16 O8 Cd1 132.8(3) . 7_855
C46 O9 Cd2 143.3(3) . 7_765
C46 O9 Cd3 90.3(3) . .
Cd2 O9 Cd3 99.18(9) 7_765 .
C46 O10 Cd3 94.8(3) . .
C39 O11 Cd3 137.4(3) . 7_665
C39 O12 Cd2 131.0(3) . 1_465
C47 O13 Cd1 130.9(4) . .
C50 O14 Cd3 121.9(5) . .

loop_
_geom_bond_atom_site_label_1
_geom_bond_atom_site_label_2
_geom_bond_distance
_geom_bond_site_symmetry_2
C1 O1 1.247(5) .
C1 O2 1.262(5) .
C1 C2 1.490(5) .
C2 C3 1.382(6) .
C2 C7 1.385(6) .
C3 C4 1.369(6) .
C3 H3 0.9300 .
C4 C5 1.390(6) .
C4 H4 0.9300 .
C5 C6 1.365(6) .
C5 C8 1.491(6) .
C6 C7 1.386(6) .
C6 H6 0.9300 .
C7 H7 0.9300 .
C8 O3 1.246(5) .
C8 O4 1.249(5) .
C8 Cd3 2.736(4) .
C9 O6 1.249(5) .
C9 O5 1.263(5) .
C9 C10 1.502(5) .
C10 C11 1.368(6) .
C10 C15 1.400(6) .
C11 C12 1.380(6) .
C11 H11 0.9300 .
C12 C13 1.375(6) .
C12 H12 0.9300 .
C13 C14 1.386(6) .
C13 C16 1.529(6) .
C14 C15 1.375(6) .
C14 H14 0.9300 .
C15 H15 0.9300 .
C16 O8 1.228(5) .
C16 O7 1.256(5) .
C17 N1 1.290(7) .
C17 C18 1.400(7) .
C17 H17 0.9300 .
C18 C19 1.356(8) .
C18 H18 0.9300 .
C19 C20 1.361(7) .
C19 C22 1.482(7) .
C20 C21 1.381(7) .
C20 H20 0.9300 .
C21 N1 1.304(7) .
C21 H21 0.9300 .
C22 C27 1.365(7) .
C22 C23 1.389(7) .
C23 C24 1.380(6) .
C23 H23 0.9300 .
C24 C25 1.381(7) .
C24 H24 0.9300 .
C25 C26 1.396(7) .
C25 N3 1.406(6) .
C26 C27 1.374(7) .
C26 H26 0.9300 .
C27 H27 0.9300 .
C28 C33 1.374(7) .
C28 C29 1.395(7) .
C28 N3 1.400(6) .
C29 C30 1.353(7) .
C29 H29 0.9300 .
C30 C31 1.404(7) .
C30 H30 0.9300 .
C31 C32 1.398(7) .
C31 C36 1.475(7) .
C32 C33 1.359(7) .
C32 H32 0.9300 .
C33 H33 0.9300 .
C34 N2 1.319(7) .
C34 C35 1.376(8) .
C34 H34B 0.9300 .
C35 C36 1.381(7) .
C35 H35B 0.9300 .
C36 C37 1.323(8) .
C37 C38 1.392(7) .
C37 H37 0.9300 .
C38 N2 1.249(6) .
C38 H38 0.9300 .
C39 O12 1.229(5) .
C39 O11 1.245(6) .
C39 C40 1.507(6) .
C40 C45 1.356(7) .
C40 C41 1.372(7) .
C41 C42 1.385(7) .
C41 H41 0.9300 .
C42 C43 1.383(7) .
C42 H42 0.9300 .
C43 C44 1.360(6) .
C43 C46 1.482(6) .
C44 C45 1.367(6) .
C44 H44 0.9300 .
C45 H45 0.9300 .
C46 O10 1.245(6) .
C46 O9 1.261(5) .
C46 Cd3 2.747(5) .
C47 O13 1.192(7) .
C47 N4 1.334(8) .
C47 H47 0.9300 .
C48 N4 1.402(10) .
C48 H48A 0.9600 .
C48 H48B 0.9600 .
C48 H48C 0.9600 .
C49 N4 1.424(9) .
C49 H49A 0.9600 .
C49 H49B 0.9600 .
C49 H49C 0.9600 .
C50 O14 1.214(7) .
C50 N5 1.372(10) .
C50 H50 0.9300 .
C51 N5 1.413(13) .
C51 H51A 0.9600 .
C51 H51B 0.9600 .
C51 H51C 0.9600 .
C52 N5 1.369(10) .
C52 H52A 0.9600 .
C52 H52B 0.9600 .
C52 H52C 0.9600 .
Cd1 N1 2.288(3) .
Cd1 O8 2.290(3) 7_865
Cd1 O13 2.352(4) .
Cd1 O1 2.376(3) .
Cd1 O6 2.386(3) .
Cd1 O5 2.434(3) .
Cd1 O2 2.493(3) .
Cd2 O12 2.184(3) 1_645
Cd2 O7 2.196(3) 7_865
Cd2 O2 2.253(3) .
Cd2 O3 2.330(3) 7_755
Cd2 O9 2.345(3) 7_755
Cd2 O5 2.370(3) .
Cd3 O11 2.245(4) 7_655
Cd3 O14 2.298(4) .
Cd3 N2 2.298(4) 8_566
Cd3 O4 2.303(3) .
Cd3 O10 2.347(3) .
Cd3 O9 2.434(3) .
Cd3 O3 2.515(3) .
N2 Cd3 2.298(4) 8_565
O3 Cd2 2.330(3) 7_765
O7 Cd2 2.196(3) 7_855
O8 Cd1 2.290(3) 7_855
O9 Cd2 2.345(3) 7_765
O11 Cd3 2.245(3) 7_665
O12 Cd2 2.184(3) 1_465

loop_
_geom_torsion_atom_site_label_1
_geom_torsion_atom_site_label_2
_geom_torsion_atom_site_label_3
_geom_torsion_atom_site_label_4
_geom_torsion
_geom_torsion_site_symmetry_1
_geom_torsion_site_symmetry_4
O1 C1 C2 C3 2.7(6) . .
O2 C1 C2 C3 -175.6(4) . .
O1 C1 C2 C7 -173.4(4) . .
O2 C1 C2 C7 8.2(6) . .
C7 C2 C3 C4 -1.1(6) . .
C1 C2 C3 C4 -177.3(4) . .
C2 C3 C4 C5 2.6(7) . .
C3 C4 C5 C6 -2.3(6) . .
C3 C4 C5 C8 179.2(4) . .
C4 C5 C6 C7 0.4(7) . .
C8 C5 C6 C7 179.0(4) . .
C5 C6 C7 C2 1.0(7) . .
C3 C2 C7 C6 -0.7(6) . .
C1 C2 C7 C6 175.5(4) . .
C6 C5 C8 O3 165.2(4) . .
C4 C5 C8 O3 -16.2(6) . .
C6 C5 C8 O4 -14.3(6) . .
C4 C5 C8 O4 164.2(4) . .
C6 C5 C8 Cd3 -83.7(13) . .
C4 C5 C8 Cd3 94.9(12) . .
O6 C9 C10 C11 -162.6(4) . .
O5 C9 C10 C11 16.7(6) . .
O6 C9 C10 C15 14.2(6) . .
O5 C9 C10 C15 -166.4(4) . .
C15 C10 C11 C12 2.9(6) . .
C9 C10 C11 C12 179.8(4) . .
C10 C11 C12 C13 0.9(7) . .
C11 C12 C13 C14 -3.3(6) . .
C11 C12 C13 C16 178.7(4) . .
C12 C13 C14 C15 1.9(6) . .
C16 C13 C14 C15 180.0(4) . .
C13 C14 C15 C10 1.8(6) . .
C11 C10 C15 C14 -4.2(6) . .
C9 C10 C15 C14 178.9(4) . .
C12 C13 C16 O8 -173.6(4) . .
C14 C13 C16 O8 8.4(6) . .
C12 C13 C16 O7 3.3(6) . .
C14 C13 C16 O7 -174.7(4) . .
N1 C17 C18 C19 -2.9(10) . .
C17 C18 C19 C20 4.6(8) . .
C17 C18 C19 C22 -176.1(5) . .
C18 C19 C20 C21 -3.7(8) . .
C22 C19 C20 C21 177.0(5) . .
C19 C20 C21 N1 1.0(10) . .
C18 C19 C22 C27 169.1(6) . .
C20 C19 C22 C27 -11.6(9) . .
C18 C19 C22 C23 -10.9(9) . .
C20 C19 C22 C23 168.4(5) . .
C27 C22 C23 C24 0.3(8) . .
C19 C22 C23 C24 -179.6(5) . .
C22 C23 C24 C25 -0.7(8) . .
C23 C24 C25 C26 1.2(8) . .
C23 C24 C25 N3 -178.4(5) . .
C24 C25 C26 C27 -1.4(8) . .
N3 C25 C26 C27 178.3(5) . .
C23 C22 C27 C26 -0.6(8) . .
C19 C22 C27 C26 179.4(5) . .
C25 C26 C27 C22 1.1(9) . .
C33 C28 C29 C30 -1.1(9) . .
N3 C28 C29 C30 178.7(5) . .
C28 C29 C30 C31 1.4(9) . .
C29 C30 C31 C32 -1.4(9) . .
C29 C30 C31 C36 177.0(6) . .
C30 C31 C32 C33 1.4(9) . .
C36 C31 C32 C33 -177.1(6) . .
C31 C32 C33 C28 -1.2(9) . .
C29 C28 C33 C32 1.0(9) . .
N3 C28 C33 C32 -178.8(5) . .
N2 C34 C35 C36 -4.1(11) . .
C34 C35 C36 C37 7.4(10) . .
C34 C35 C36 C31 -177.7(6) . .
C30 C31 C36 C37 -172.6(6) . .
C32 C31 C36 C37 5.8(10) . .
C30 C31 C36 C35 13.0(10) . .
C32 C31 C36 C35 -168.7(6) . .
C35 C36 C37 C38 -8.7(10) . .
C31 C36 C37 C38 176.5(6) . .
C36 C37 C38 N2 7.3(11) . .
O12 C39 C40 C45 15.1(7) . .
O11 C39 C40 C45 -165.2(5) . .
O12 C39 C40 C41 -165.7(5) . .
O11 C39 C40 C41 14.0(7) . .
C45 C40 C41 C42 0.0(8) . .
C39 C40 C41 C42 -179.3(5) . .
C40 C41 C42 C43 -2.2(8) . .
C41 C42 C43 C44 3.0(8) . .
C41 C42 C43 C46 -179.8(5) . .
C42 C43 C44 C45 -1.7(7) . .
C46 C43 C44 C45 -178.8(5) . .
C41 C40 C45 C44 1.3(7) . .
C39 C40 C45 C44 -179.4(4) . .
C43 C44 C45 C40 -0.5(8) . .
C44 C43 C46 O10 157.6(5) . .
C42 C43 C46 O10 -19.5(7) . .
C44 C43 C46 O9 -21.4(7) . .
C42 C43 C46 O9 161.4(5) . .
C44 C43 C46 Cd3 112(6) . .
C42 C43 C46 Cd3 -65(6) . .
O3 C8 Cd3 O11 87.7(2) . 7_655
O4 C8 Cd3 O11 -107.3(3) . 7_655
C5 C8 Cd3 O11 -29.7(12) . 7_655
O3 C8 Cd3 O14 -91.9(3) . .
O4 C8 Cd3 O14 73.1(3) . .
C5 C8 Cd3 O14 150.7(12) . .
O3 C8 Cd3 N2 172.5(2) . 8_566
O4 C8 Cd3 N2 -22.5(3) . 8_566
C5 C8 Cd3 N2 55.1(12) . 8_566
O3 C8 Cd3 O4 -165.0(4) . .
C5 C8 Cd3 O4 77.6(12) . .
O3 C8 Cd3 O10 24.7(4) . .
O4 C8 Cd3 O10 -170.3(3) . .
C5 C8 Cd3 O10 -92.7(12) . .
O3 C8 Cd3 O9 0.7(3) . .
O4 C8 Cd3 O9 165.7(3) . .
C5 C8 Cd3 O9 -116.7(12) . .
O4 C8 Cd3 O3 165.0(4) . .
C5 C8 Cd3 O3 -117.4(13) . .
O3 C8 Cd3 C46 7.8(3) . .
O4 C8 Cd3 C46 172.8(3) . .
C5 C8 Cd3 C46 -109.6(12) . .
O10 C46 Cd3 O11 86.7(3) . 7_655
O9 C46 Cd3 O11 -91.2(3) . 7_655
C43 C46 Cd3 O11 133(6) . 7_655
O10 C46 Cd3 O14 -91.7(3) . .
O9 C46 Cd3 O14 90.3(3) . .
C43 C46 Cd3 O14 -45(6) . .
O10 C46 Cd3 N2 -2.3(3) . 8_566
O9 C46 Cd3 N2 179.8(2) . 8_566
C43 C46 Cd3 N2 44(6) . 8_566
O10 C46 Cd3 O4 170.2(3) . .
O9 C46 Cd3 O4 -7.8(5) . .
C43 C46 Cd3 O4 -143(6) . .
O9 C46 Cd3 O10 -177.9(5) . .
C43 C46 Cd3 O10 47(6) . .
O10 C46 Cd3 O9 177.9(5) . .
C43 C46 Cd3 O9 -135(6) . .
O10 C46 Cd3 O3 166.3(3) . .
O9 C46 Cd3 O3 -11.7(3) . .
C43 C46 Cd3 O3 -147(6) . .
O10 C46 Cd3 C8 162.6(3) . .
O9 C46 Cd3 C8 -15.3(3) . .
C43 C46 Cd3 C8 -151(6) . .
C18 C17 N1 C21 0.0(8) . .
C18 C17 N1 Cd1 166.3(5) . .
C20 C21 N1 C17 0.9(9) . .
C20 C21 N1 Cd1 -165.0(5) . .
O8 Cd1 N1 C17 108.4(4) 7_865 .
O13 Cd1 N1 C17 -74.2(4) . .
O1 Cd1 N1 C17 -161.9(4) . .
O6 Cd1 N1 C17 13.2(4) . .
O5 Cd1 N1 C17 0.0(5) . .
O2 Cd1 N1 C17 -162.1(4) . .
O8 Cd1 N1 C21 -86.9(4) 7_865 .
O13 Cd1 N1 C21 90.5(4) . .
O1 Cd1 N1 C21 2.8(4) . .
O6 Cd1 N1 C21 177.9(4) . .
O5 Cd1 N1 C21 164.7(4) . .
O2 Cd1 N1 C21 2.6(5) . .
C37 C38 N2 C34 -3.1(9) . .
C37 C38 N2 Cd3 174.8(5) . 8_565
C35 C34 N2 C38 1.6(10) . .
C35 C34 N2 Cd3 -176.5(6) . 8_565
C33 C28 N3 C25 -25.5(9) . .
C29 C28 N3 C25 154.7(6) . .
C24 C25 N3 C28 -16.5(9) . .
C26 C25 N3 C28 163.9(5) . .
O13 C47 N4 C48 5.8(10) . .
O13 C47 N4 C49 175.0(6) . .
O14 C50 N5 C52 -177.9(7) . .
O14 C50 N5 C51 5.5(11) . .
O2 C1 O1 Cd1 -15.1(4) . .
C2 C1 O1 Cd1 166.5(3) . .
N1 Cd1 O1 C1 -171.6(3) . .
O8 Cd1 O1 C1 -70.2(3) 7_865 .
O13 Cd1 O1 C1 104.9(3) . .
O6 Cd1 O1 C1 129.3(10) . .
O5 Cd1 O1 C1 21.4(3) . .
O2 Cd1 O1 C1 8.2(2) . .
O1 C1 O2 Cd2 125.4(7) . .
C2 C1 O2 Cd2 -56.2(10) . .
O1 C1 O2 Cd1 14.3(4) . .
C2 C1 O2 Cd1 -167.4(3) . .
O12 Cd2 O2 C1 170.6(7) 1_645 .
O7 Cd2 O2 C1 -41.7(8) 7_865 .
O3 Cd2 O2 C1 130.8(8) 7_755 .
O9 Cd2 O2 C1 52.6(8) 7_755 .
O5 Cd2 O2 C1 -131.4(8) . .
O12 Cd2 O2 Cd1 -79.6(4) 1_645 .
O7 Cd2 O2 Cd1 68.09(11) 7_865 .
O3 Cd2 O2 Cd1 -119.49(11) 7_755 .
O9 Cd2 O2 Cd1 162.33(10) 7_755 .
O5 Cd2 O2 Cd1 -21.70(10) . .
N1 Cd1 O2 C1 -7.8(3) . .
O8 Cd1 O2 C1 89.6(2) 7_865 .
O13 Cd1 O2 C1 -91.7(3) . .
O1 Cd1 O2 C1 -8.1(2) . .
O6 Cd1 O2 C1 178.3(2) . .
O5 Cd1 O2 C1 -177.4(3) . .
N1 Cd1 O2 Cd2 -168.81(15) . .
O8 Cd1 O2 Cd2 -71.39(11) 7_865 .
O13 Cd1 O2 Cd2 107.23(13) . .
O1 Cd1 O2 Cd2 -169.10(17) . .
O6 Cd1 O2 Cd2 17.32(17) . .
O5 Cd1 O2 Cd2 21.55(10) . .
O4 C8 O3 Cd2 -114.5(6) . 7_765
C5 C8 O3 Cd2 65.9(8) . 7_765
Cd3 C8 O3 Cd2 -99.7(6) . 7_765
O4 C8 O3 Cd3 -14.7(4) . .
C5 C8 O3 Cd3 165.7(4) . .
O11 Cd3 O3 C8 -87.5(3) 7_655 .
O14 Cd3 O3 C8 94.0(3) . .
N2 Cd3 O3 C8 -11.1(3) 8_566 .
O4 Cd3 O3 C8 8.4(2) . .
O10 Cd3 O3 C8 -166.0(2) . .
O9 Cd3 O3 C8 -179.2(3) . .
C46 Cd3 O3 C8 -173.7(3) . .
O11 Cd3 O3 Cd2 68.06(12) 7_655 7_765
O14 Cd3 O3 Cd2 -110.49(12) . 7_765
N2 Cd3 O3 Cd2 144.40(17) 8_566 7_765
O4 Cd3 O3 Cd2 163.94(16) . 7_765
O10 Cd3 O3 Cd2 -10.47(17) . 7_765
O9 Cd3 O3 Cd2 -23.71(9) . 7_765
C8 Cd3 O3 Cd2 155.5(3) . 7_765
C46 Cd3 O3 Cd2 -18.16(14) . 7_765
O3 C8 O4 Cd3 16.2(5) . .
C5 C8 O4 Cd3 -164.2(3) . .
O11 Cd3 O4 C8 70.1(3) 7_655 .
O14 Cd3 O4 C8 -110.5(3) . .
N2 Cd3 O4 C8 160.0(3) 8_566 .
O10 Cd3 O4 C8 86.7(14) . .
O9 Cd3 O4 C8 -17.6(3) . .
O3 Cd3 O4 C8 -8.4(2) . .
C46 Cd3 O4 C8 -13.2(5) . .
O6 C9 O5 Cd2 -108.1(6) . .
C10 C9 O5 Cd2 72.6(7) . .
O6 C9 O5 Cd1 -1.6(4) . .
C10 C9 O5 Cd1 179.1(3) . .
O12 Cd2 O5 C9 -64.8(6) 1_645 .
O7 Cd2 O5 C9 40.0(6) 7_865 .
O2 Cd2 O5 C9 127.6(6) . .
O3 Cd2 O5 C9 -153.0(6) 7_755 .
O9 Cd2 O5 C9 180(79) 7_755 .
O12 Cd2 O5 Cd1 -170.17(11) 1_645 .
O7 Cd2 O5 Cd1 -65.38(11) 7_865 .
O2 Cd2 O5 Cd1 22.18(10) . .
O3 Cd2 O5 Cd1 101.64(10) 7_755 .
O9 Cd2 O5 Cd1 74.2(11) 7_755 .
N1 Cd1 O5 C9 17.2(3) . .
O8 Cd1 O5 C9 -94.3(2) 7_865 .
O13 Cd1 O5 C9 90.4(2) . .
O1 Cd1 O5 C9 174.1(2) . .
O6 Cd1 O5 C9 0.9(2) . .
O2 Cd1 O5 C9 -175.1(2) . .
N1 Cd1 O5 Cd2 171.94(18) . .
O8 Cd1 O5 Cd2 60.45(10) 7_865 .
O13 Cd1 O5 Cd2 -114.88(13) . .
O1 Cd1 O5 Cd2 -31.16(16) . .
O6 Cd1 O5 Cd2 155.61(15) . .
O2 Cd1 O5 Cd2 -20.36(9) . .
O5 C9 O6 Cd1 1.6(4) . .
C10 C9 O6 Cd1 -179.0(3) . .
N1 Cd1 O6 C9 -171.7(3) . .
O8 Cd1 O6 C9 86.6(2) 7_865 .
O13 Cd1 O6 C9 -88.5(3) . .
O1 Cd1 O6 C9 -112.9(10) . .
O5 Cd1 O6 C9 -0.9(2) . .
O2 Cd1 O6 C9 4.2(3) . .
O8 C16 O7 Cd2 10.5(7) . 7_855
C13 C16 O7 Cd2 -166.1(3) . 7_855
O7 C16 O8 Cd1 0.7(7) . 7_855
C13 C16 O8 Cd1 177.1(2) . 7_855
O10 C46 O9 Cd2 103.9(6) . 7_765
C43 C46 O9 Cd2 -77.1(6) . 7_765
Cd3 C46 O9 Cd2 105.9(4) . 7_765
O10 C46 O9 Cd3 -2.0(5) . .
C43 C46 O9 Cd3 177.0(4) . .
O11 Cd3 O9 C46 88.1(3) 7_655 .
O14 Cd3 O9 C46 -89.7(3) . .
N2 Cd3 O9 C46 -0.3(4) 8_566 .
O4 Cd3 O9 C46 175.8(3) . .
O10 Cd3 O9 C46 1.1(3) . .
O3 Cd3 O9 C46 168.1(3) . .
C8 Cd3 O9 C46 167.7(3) . .
O11 Cd3 O9 Cd2 -56.32(12) 7_655 7_765
O14 Cd3 O9 Cd2 125.87(12) . 7_765
N2 Cd3 O9 Cd2 -144.74(17) 8_566 7_765
O4 Cd3 O9 Cd2 31.37(16) . 7_765
O10 Cd3 O9 Cd2 -143.26(16) . 7_765
O3 Cd3 O9 Cd2 23.66(9) . 7_765
C8 Cd3 O9 Cd2 23.31(13) . 7_765
C46 Cd3 O9 Cd2 -144.4(3) . 7_765
O9 C46 O10 Cd3 2.1(5) . .
C43 C46 O10 Cd3 -176.9(4) . .
O11 Cd3 O10 C46 -92.1(3) 7_655 .
O14 Cd3 O10 C46 88.5(3) . .
N2 Cd3 O10 C46 177.9(3) 8_566 .
O4 Cd3 O10 C46 -108.7(13) . .
O9 Cd3 O10 C46 -1.2(3) . .
O3 Cd3 O10 C46 -16.9(4) . .
C8 Cd3 O10 C46 -30.6(5) . .
O12 C39 O11 Cd3 8.9(8) . 7_665
C40 C39 O11 Cd3 -170.8(3) . 7_665
O11 C39 O12 Cd2 -16.7(7) . 1_465
C40 C39 O12 Cd2 163.0(3) . 1_465
N4 C47 O13 Cd1 174.2(4) . .
N1 Cd1 O13 C47 -135.0(5) . .
O8 Cd1 O13 C47 17.3(16) 7_865 .
O1 Cd1 O13 C47 -50.1(5) . .
O6 Cd1 O13 C47 132.3(5) . .
O5 Cd1 O13 C47 78.3(5) . .
O2 Cd1 O13 C47 2.5(5) . .
N5 C50 O14 Cd3 -173.4(5) . .
O11 Cd3 O14 C50 -3(4) 7_655 .
N2 Cd3 O14 C50 -75.8(5) 8_566 .
O4 Cd3 O14 C50 -166.8(5) . .
O10 Cd3 O14 C50 11.9(5) . .
O9 Cd3 O14 C50 66.0(5) . .
O3 Cd3 O14 C50 139.8(5) . .
C8 Cd3 O14 C50 167.4(5) . .
C46 Cd3 O14 C50 38.7(5) . .

loop_
_platon_squeeze_void_nr
_platon_squeeze_void_average_x
_platon_squeeze_void_average_y
_platon_squeeze_void_average_z
_platon_squeeze_void_volume
_platon_squeeze_void_count_electrons
1 -0.021 0.408 0.025 13.3 0.4
2 -0.011 -0.020 0.091 16.2 -2.5
3 -0.011 0.371 0.250 249.0 -3.4
4 -0.012 0.872 0.250 248.9 -3.1
5 0.011 0.980 0.409 16.1 -2.5
6 0.020 0.408 0.475 13.3 -0.1
7 -0.021 0.592 0.525 13.3 -0.2
8 -0.011 0.020 0.591 16.2 -2.3
9 -0.010 0.128 0.750 248.9 -3.6
10 -0.010 0.629 0.750 248.9 -3.8
11 0.011 0.020 0.909 16.1 -2.7
12 0.020 0.592 0.975 13.3 0.5
13 0.489 0.480 0.409 16.1 -2.3
14 0.489 0.520 0.909 16.1 -3.0
15 0.511 0.480 0.091 16.2 -2.8
16 0.479 0.908 0.475 13.3 0.3
17 0.511 0.520 0.591 16.2 -2.4
18 0.479 0.092 0.975 13.3 0.1
19 0.520 0.908 0.025 13.3 0.0
20 0.520 0.092 0.525 13.3 0.1
